data_1508799
loop_
_publ_author_name
'Jiang, Zheng'
'Lu, Ping'
'Wang, Yanguang'

_publ_section_title
;
 Three-component reaction of propargyl amines, sulfonyl azides, and
 alkynes: one-pot synthesis of tetrasubstituted imidazoles.
;
_journal_issue 24
_journal_name_full 'Organic letters'
_journal_page_first 6266
_journal_page_last 6269
_journal_paper_doi 10.1021/ol303023y
_journal_volume 14
_journal_year 2012
_chemical_formula_moiety 'C37 H32 N2 O2 S'
_chemical_formula_sum 'C37 H32 N2 O2 S'
_chemical_formula_weight 568.71
_chemical_name_systematic
; 
 ? 
;
_space_group_IT_number 14
_symmetry_cell_setting monoclinic
_symmetry_space_group_name_Hall '-P 2yn'
_symmetry_space_group_name_H-M 'P 1 21/n 1'
_atom_sites_solution_hydrogens geom
_atom_sites_solution_primary direct
_atom_sites_solution_secondary difmap
_audit_creation_method SHELXL-97
_cell_angle_alpha 90.00
_cell_angle_beta 113.887(12)
_cell_angle_gamma 90.00
_cell_formula_units_Z 4
_cell_length_a 16.1421(18)
_cell_length_b 10.9109(7)
_cell_length_c 18.5908(16)
_cell_measurement_reflns_used 2579
_cell_measurement_temperature 293(2)
_cell_measurement_theta_max 29.5097
_cell_measurement_theta_min 3.2075
_cell_volume 2993.8(5)
_computing_cell_refinement 'CrysAlis PRO (Agilent Technologies, 2011)'
_computing_data_collection 'CrysAlis PRO'
_computing_data_reduction 'CrysAlis PRO'
_computing_molecular_graphics 'OLEX2 (Dolomanov et al., 2009)'
_computing_publication_material OLEX2
_computing_structure_refinement 'SHELXL-97 (Sheldrick, 2008)'
_computing_structure_solution 'SHELXS-97 (Sheldrick, 2008)'
_diffrn_ambient_temperature 293(2)
_diffrn_detector_area_resol_mean 10.3592
_diffrn_measured_fraction_theta_full 0.997
_diffrn_measured_fraction_theta_max 0.997
_diffrn_measurement_device_type 'Xcalibur, Atlas, Gemini ultra'
_diffrn_measurement_method '\w scans'
_diffrn_radiation_monochromator graphite
_diffrn_radiation_source 'fine-focus sealed tube'
_diffrn_radiation_type MoK\a
_diffrn_radiation_wavelength 0.71073
_diffrn_reflns_av_R_equivalents 0.0577
_diffrn_reflns_av_sigmaI/netI 0.0766
_diffrn_reflns_limit_h_max 19
_diffrn_reflns_limit_h_min -16
_diffrn_reflns_limit_k_max 12
_diffrn_reflns_limit_k_min -13
_diffrn_reflns_limit_l_max 18
_diffrn_reflns_limit_l_min -22
_diffrn_reflns_number 12502
_diffrn_reflns_theta_full 25.35
_diffrn_reflns_theta_max 25.35
_diffrn_reflns_theta_min 3.29
_exptl_absorpt_coefficient_mu 0.145
_exptl_absorpt_correction_T_max 0.9786
_exptl_absorpt_correction_T_min 0.9675
_exptl_absorpt_correction_type multi-scan
_exptl_absorpt_process_details
;
CrysAlis PRO (Agilent Technologies, 2011) 
;
_exptl_crystal_colour colorless
_exptl_crystal_density_diffrn 1.262
_exptl_crystal_density_method 'not measured'
_exptl_crystal_description block
_exptl_crystal_F_000 1200
_exptl_crystal_size_max 0.23
_exptl_crystal_size_mid 0.21
_exptl_crystal_size_min 0.15
_refine_diff_density_max 0.705
_refine_diff_density_min -0.324
_refine_diff_density_rms 0.060
_refine_ls_extinction_method none
_refine_ls_goodness_of_fit_ref 1.070
_refine_ls_hydrogen_treatment constr
_refine_ls_matrix_type full
_refine_ls_number_parameters 380
_refine_ls_number_reflns 5473
_refine_ls_number_restraints 0
_refine_ls_restrained_S_all 1.070
_refine_ls_R_factor_all 0.1472
_refine_ls_R_factor_gt 0.0894
_refine_ls_shift/su_max 0.000
_refine_ls_shift/su_mean 0.000
_refine_ls_structure_factor_coef Fsqd
_refine_ls_weighting_details 'calc w=1/[\s^2^(Fo^2^)+(0.0853P)^2^+4.5523P] where P=(Fo^2^+2Fc^2^)/3'
_refine_ls_weighting_scheme calc
_refine_ls_wR_factor_gt 0.2242
_refine_ls_wR_factor_ref 0.2567
_reflns_number_gt 3177
_reflns_number_total 5473
_reflns_threshold_expression >2sigma(I)
_cod_data_source_file ol303023y_si_002.cif
_cod_data_source_block 111124_jz_6
_cod_original_sg_symbol_H-M 'P 21/n'
_cod_database_code 1508799

loop_
_symmetry_equiv_pos_as_xyz
'x, y, z'
'-x+1/2, y+1/2, -z+1/2'
'-x, -y, -z'
'x-1/2, -y-1/2, z-1/2'

loop_
_atom_site_label
_atom_site_type_symbol
_atom_site_fract_x
_atom_site_fract_y
_atom_site_fract_z
_atom_site_U_iso_or_equiv
_atom_site_adp_type
_atom_site_occupancy
_atom_site_symmetry_multiplicity
_atom_site_calc_flag
_atom_site_refinement_flags
S1 S 0.47314(10) 0.08430(12) 0.21213(8) 0.0614(4) Uani 1 1 d .
O1 O 0.4002(3) 0.0205(4) 0.1528(3) 0.0909(13) Uani 1 1 d .
O2 O 0.5183(3) 0.0283(3) 0.2876(2) 0.0833(12) Uani 1 1 d .
N1 N 0.3990(3) 0.3485(4) 0.1062(2) 0.0526(10) Uani 1 1 d .
N2 N 0.2502(3) 0.3695(3) 0.0604(2) 0.0471(9) Uani 1 1 d .
C1 C 0.7697(8) 0.2464(11) 0.1126(9) 0.231(8) Uani 1 1 d .
H1A H 0.7484 0.2421 0.0564 0.347 Uiso 1 1 calc R
H1B H 0.8236 0.1980 0.1365 0.347 Uiso 1 1 calc R
H1C H 0.7828 0.3300 0.1294 0.347 Uiso 1 1 calc R
C2 C 0.6445(5) 0.1339(6) 0.2323(5) 0.094(2) Uani 1 1 d .
H2 H 0.6573 0.1189 0.2850 0.113 Uiso 1 1 calc R
C3 C 0.7135(6) 0.1682(7) 0.2127(6) 0.112(3) Uani 1 1 d .
H3 H 0.7729 0.1728 0.2502 0.135 Uiso 1 1 calc R
C4 C 0.6929(7) 0.1945(7) 0.1388(6) 0.113(3) Uani 1 1 d .
C5 C 0.6067(9) 0.1780(7) 0.0767(6) 0.139(4) Uani 1 1 d .
H5 H 0.5971 0.1896 0.0243 0.167 Uiso 1 1 calc R
C6 C 0.5323(6) 0.1410(7) 0.0997(5) 0.115(3) Uani 1 1 d .
H6 H 0.4731 0.1327 0.0625 0.138 Uiso 1 1 calc R
C7 C 0.5545(5) 0.1200(5) 0.1768(4) 0.0703(16) Uani 1 1 d .
C8 C 0.4283(3) 0.2294(4) 0.2303(3) 0.0478(11) Uani 1 1 d .
H8 H 0.3890 0.2066 0.2568 0.057 Uiso 1 1 calc R
C9 C 0.5024(3) 0.3038(4) 0.2893(3) 0.0507(12) Uani 1 1 d .
C10 C 0.5165(4) 0.2985(5) 0.3679(3) 0.0650(14) Uani 1 1 d .
H10 H 0.4793 0.2497 0.3833 0.078 Uiso 1 1 calc R
C11 C 0.5852(5) 0.3651(6) 0.4234(4) 0.086(2) Uani 1 1 d .
H11 H 0.5942 0.3610 0.4760 0.103 Uiso 1 1 calc R
C12 C 0.6409(5) 0.4380(6) 0.4014(4) 0.090(2) Uani 1 1 d .
H12 H 0.6872 0.4826 0.4392 0.108 Uiso 1 1 calc R
C13 C 0.6282(4) 0.4449(5) 0.3243(4) 0.0759(17) Uani 1 1 d .
H13 H 0.6660 0.4936 0.3096 0.091 Uiso 1 1 calc R
C14 C 0.5585(4) 0.3787(5) 0.2681(3) 0.0604(14) Uani 1 1 d .
H14 H 0.5491 0.3846 0.2154 0.072 Uiso 1 1 calc R
C15 C 0.3673(3) 0.2919(4) 0.1565(3) 0.0465(11) Uani 1 1 d .
C16 C 0.2755(3) 0.3028(4) 0.1292(2) 0.0441(11) Uani 1 1 d .
C17 C 0.3263(3) 0.3938(4) 0.0487(3) 0.0494(12) Uani 1 1 d .
C18 C 0.2112(3) 0.2503(4) 0.1591(2) 0.0467(11) Uani 1 1 d .
C19 C 0.2062(3) 0.1238(5) 0.1634(3) 0.0535(12) Uani 1 1 d .
H19 H 0.2423 0.0745 0.1470 0.064 Uiso 1 1 calc R
C20 C 0.1479(4) 0.0710(5) 0.1920(3) 0.0626(14) Uani 1 1 d .
H20 H 0.1453 -0.0140 0.1948 0.075 Uiso 1 1 calc R
C21 C 0.0945(4) 0.1404(5) 0.2160(3) 0.0621(14) Uani 1 1 d .
H21 H 0.0550 0.1036 0.2346 0.074 Uiso 1 1 calc R
C22 C 0.0990(3) 0.2656(6) 0.2127(3) 0.0616(14) Uani 1 1 d .
H22 H 0.0629 0.3140 0.2296 0.074 Uiso 1 1 calc R
C23 C 0.1571(3) 0.3201(5) 0.1844(3) 0.0527(12) Uani 1 1 d .
H23 H 0.1596 0.4051 0.1824 0.063 Uiso 1 1 calc R
C24 C 0.1601(3) 0.4199(4) 0.0138(3) 0.0495(12) Uani 1 1 d .
H24A H 0.1161 0.3778 0.0281 0.059 Uiso 1 1 calc R
H24B H 0.1448 0.4038 -0.0414 0.059 Uiso 1 1 calc R
C25 C 0.1533(3) 0.5560(4) 0.0252(2) 0.0464(11) Uani 1 1 d .
C26 C 0.2149(4) 0.6175(5) 0.0883(3) 0.0626(14) Uani 1 1 d .
H26 H 0.2626 0.5749 0.1261 0.075 Uiso 1 1 calc R
C27 C 0.2068(4) 0.7429(5) 0.0965(3) 0.0764(17) Uani 1 1 d .
H27 H 0.2493 0.7841 0.1394 0.092 Uiso 1 1 calc R
C28 C 0.1370(4) 0.8049(5) 0.0418(3) 0.0678(15) Uani 1 1 d .
H28 H 0.1317 0.8890 0.0470 0.081 Uiso 1 1 calc R
C29 C 0.0753(4) 0.7450(5) -0.0200(3) 0.0667(15) Uani 1 1 d .
H29 H 0.0271 0.7881 -0.0569 0.080 Uiso 1 1 calc R
C30 C 0.0827(3) 0.6208(5) -0.0292(3) 0.0568(13) Uani 1 1 d .
H30 H 0.0399 0.5807 -0.0724 0.068 Uiso 1 1 calc R
C31 C 0.3284(4) 0.4576(5) -0.0214(3) 0.0585(13) Uani 1 1 d .
H31A H 0.3634 0.5325 -0.0044 0.070 Uiso 1 1 calc R
H31B H 0.2671 0.4804 -0.0562 0.070 Uiso 1 1 calc R
C32 C 0.3687(3) 0.3809(4) -0.0667(3) 0.0526(12) Uani 1 1 d .
C33 C 0.3460(5) 0.2592(6) -0.0816(4) 0.087(2) Uani 1 1 d .
H33 H 0.3039 0.2244 -0.0654 0.105 Uiso 1 1 calc R
C34 C 0.3853(7) 0.1889(7) -0.1205(5) 0.125(3) Uani 1 1 d .
H34 H 0.3703 0.1063 -0.1295 0.150 Uiso 1 1 calc R
C35 C 0.4466(6) 0.2389(8) -0.1465(5) 0.113(3) Uani 1 1 d .
H35 H 0.4727 0.1908 -0.1731 0.136 Uiso 1 1 calc R
C36 C 0.4686(5) 0.3596(7) -0.1325(4) 0.087(2) Uani 1 1 d .
H36 H 0.5100 0.3946 -0.1496 0.105 Uiso 1 1 calc R
C37 C 0.4294(4) 0.4297(5) -0.0931(3) 0.0637(14) Uani 1 1 d .
H37 H 0.4446 0.5122 -0.0842 0.076 Uiso 1 1 calc R

loop_
_atom_site_aniso_label
_atom_site_aniso_U_11
_atom_site_aniso_U_22
_atom_site_aniso_U_33
_atom_site_aniso_U_23
_atom_site_aniso_U_13
_atom_site_aniso_U_12
S1 0.0783(9) 0.0312(7) 0.0801(9) 0.0092(6) 0.0377(8) 0.0102(7)
O1 0.089(3) 0.053(3) 0.120(3) -0.024(2) 0.031(3) -0.001(2)
O2 0.118(3) 0.046(2) 0.089(3) 0.031(2) 0.046(2) 0.029(2)
N1 0.064(3) 0.036(2) 0.068(3) 0.0095(19) 0.037(2) 0.008(2)
N2 0.060(2) 0.031(2) 0.053(2) -0.0001(17) 0.025(2) 0.0041(18)
C1 0.253(13) 0.153(10) 0.42(2) 0.177(12) 0.278(15) 0.126(10)
C2 0.097(5) 0.070(5) 0.141(6) -0.001(4) 0.077(5) 0.015(4)
C3 0.119(6) 0.075(5) 0.170(9) 0.023(5) 0.086(6) 0.028(5)
C4 0.157(8) 0.077(5) 0.138(7) 0.047(5) 0.095(7) 0.071(6)
C5 0.228(11) 0.084(6) 0.160(8) 0.091(6) 0.134(9) 0.088(7)
C6 0.169(8) 0.085(5) 0.127(6) 0.052(5) 0.098(6) 0.077(5)
C7 0.099(5) 0.034(3) 0.087(4) 0.017(3) 0.048(4) 0.028(3)
C8 0.058(3) 0.031(3) 0.061(3) 0.009(2) 0.030(2) 0.007(2)
C9 0.060(3) 0.032(3) 0.065(3) 0.008(2) 0.030(3) 0.017(2)
C10 0.083(4) 0.047(3) 0.070(4) 0.007(3) 0.036(3) 0.011(3)
C11 0.112(5) 0.067(4) 0.062(4) -0.005(3) 0.018(4) 0.014(4)
C12 0.098(5) 0.052(4) 0.099(5) -0.014(4) 0.018(4) 0.000(4)
C13 0.080(4) 0.043(3) 0.104(5) -0.009(3) 0.037(4) -0.005(3)
C14 0.071(3) 0.041(3) 0.073(3) -0.005(3) 0.034(3) -0.004(3)
C15 0.058(3) 0.029(3) 0.057(3) 0.004(2) 0.028(2) 0.006(2)
C16 0.060(3) 0.026(2) 0.048(3) 0.0010(19) 0.024(2) 0.003(2)
C17 0.063(3) 0.033(3) 0.062(3) 0.004(2) 0.034(3) 0.007(2)
C18 0.053(3) 0.040(3) 0.046(2) 0.000(2) 0.019(2) -0.003(2)
C19 0.064(3) 0.038(3) 0.060(3) -0.003(2) 0.028(3) -0.005(2)
C20 0.076(4) 0.052(3) 0.065(3) -0.002(3) 0.034(3) -0.019(3)
C21 0.067(3) 0.062(4) 0.064(3) 0.003(3) 0.034(3) -0.014(3)
C22 0.063(3) 0.066(4) 0.065(3) -0.009(3) 0.036(3) -0.002(3)
C23 0.061(3) 0.038(3) 0.061(3) -0.003(2) 0.026(3) 0.000(2)
C24 0.054(3) 0.037(3) 0.049(3) 0.001(2) 0.013(2) 0.002(2)
C25 0.056(3) 0.041(3) 0.041(2) -0.001(2) 0.019(2) 0.001(2)
C26 0.078(4) 0.048(3) 0.046(3) 0.000(2) 0.009(3) 0.009(3)
C27 0.106(5) 0.043(3) 0.062(3) -0.015(3) 0.016(3) -0.002(3)
C28 0.099(4) 0.040(3) 0.063(3) 0.001(3) 0.031(3) 0.010(3)
C29 0.076(4) 0.052(4) 0.061(3) 0.004(3) 0.016(3) 0.017(3)
C30 0.057(3) 0.051(3) 0.051(3) 0.000(2) 0.009(2) 0.007(3)
C31 0.078(3) 0.040(3) 0.066(3) 0.014(2) 0.039(3) 0.009(3)
C32 0.069(3) 0.038(3) 0.059(3) 0.008(2) 0.034(3) 0.003(2)
C33 0.134(6) 0.049(4) 0.115(5) -0.008(3) 0.088(5) -0.020(4)
C34 0.226(10) 0.046(4) 0.161(7) -0.022(4) 0.139(8) -0.011(5)
C35 0.181(8) 0.076(6) 0.139(6) -0.009(5) 0.122(6) 0.012(5)
C36 0.118(5) 0.076(5) 0.098(5) 0.008(4) 0.075(4) 0.006(4)
C37 0.088(4) 0.050(3) 0.066(3) 0.006(3) 0.044(3) 0.000(3)

loop_
_atom_type_symbol
_atom_type_description
_atom_type_scat_dispersion_real
_atom_type_scat_dispersion_imag
_atom_type_scat_source
C C 0.0033 0.0016 'International Tables Vol C Tables 4.2.6.8 and 6.1.1.4'
H H 0.0000 0.0000 'International Tables Vol C Tables 4.2.6.8 and 6.1.1.4'
N N 0.0061 0.0033 'International Tables Vol C Tables 4.2.6.8 and 6.1.1.4'
O O 0.0106 0.0060 'International Tables Vol C Tables 4.2.6.8 and 6.1.1.4'
S S 0.1246 0.1234 'International Tables Vol C Tables 4.2.6.8 and 6.1.1.4'

loop_
_geom_angle_atom_site_label_1
_geom_angle_atom_site_label_2
_geom_angle_atom_site_label_3
_geom_angle
O1 S1 O2 118.9(3)
O1 S1 C7 109.4(3)
O2 S1 C7 107.7(3)
O1 S1 C8 107.5(2)
O2 S1 C8 105.7(2)
C7 S1 C8 107.0(2)
C17 N1 C15 105.3(4)
C17 N2 C16 107.7(4)
C17 N2 C24 125.4(4)
C16 N2 C24 126.5(4)
C4 C1 H1A 109.5
C4 C1 H1B 109.5
H1A C1 H1B 109.5
C4 C1 H1C 109.5
H1A C1 H1C 109.5
H1B C1 H1C 109.5
C3 C2 C7 123.2(8)
C3 C2 H2 118.4
C7 C2 H2 118.4
C4 C3 C2 117.1(9)
C4 C3 H3 121.4
C2 C3 H3 121.4
C3 C4 C5 125.2(9)
C3 C4 C1 119.8(11)
C5 C4 C1 115.0(9)
C4 C5 C6 116.3(7)
C4 C5 H5 121.9
C6 C5 H5 121.9
C7 C6 C5 117.1(9)
C7 C6 H6 121.5
C5 C6 H6 121.5
C6 C7 C2 120.7(7)
C6 C7 S1 121.7(6)
C2 C7 S1 117.5(5)
C15 C8 C9 117.4(4)
C15 C8 S1 112.9(3)
C9 C8 S1 110.3(3)
C15 C8 H8 105.0
C9 C8 H8 105.0
S1 C8 H8 105.0
C10 C9 C14 118.5(5)
C10 C9 C8 119.5(5)
C14 C9 C8 122.1(4)
C11 C10 C9 120.4(6)
C11 C10 H10 119.8
C9 C10 H10 119.8
C10 C11 C12 120.4(6)
C10 C11 H11 119.8
C12 C11 H11 119.8
C13 C12 C11 120.2(6)
C13 C12 H12 119.9
C11 C12 H12 119.9
C12 C13 C14 119.5(6)
C12 C13 H13 120.2
C14 C13 H13 120.2
C13 C14 C9 120.9(5)
C13 C14 H14 119.5
C9 C14 H14 119.5
C16 C15 N1 110.8(4)
C16 C15 C8 126.5(4)
N1 C15 C8 122.7(4)
C15 C16 N2 105.0(4)
C15 C16 C18 130.6(4)
N2 C16 C18 124.3(4)
N1 C17 N2 111.2(4)
N1 C17 C31 123.7(4)
N2 C17 C31 125.0(4)
C23 C18 C19 118.1(5)
C23 C18 C16 123.7(4)
C19 C18 C16 118.3(4)
C20 C19 C18 120.2(5)
C20 C19 H19 119.9
C18 C19 H19 119.9
C21 C20 C19 121.2(5)
C21 C20 H20 119.4
C19 C20 H20 119.4
C20 C21 C22 119.4(5)
C20 C21 H21 120.3
C22 C21 H21 120.3
C21 C22 C23 120.2(5)
C21 C22 H22 119.9
C23 C22 H22 119.9
C18 C23 C22 121.0(5)
C18 C23 H23 119.5
C22 C23 H23 119.5
N2 C24 C25 113.4(4)
N2 C24 H24A 108.9
C25 C24 H24A 108.9
N2 C24 H24B 108.9
C25 C24 H24B 108.9
H24A C24 H24B 107.7
C26 C25 C30 118.5(5)
C26 C25 C24 122.3(4)
C30 C25 C24 119.2(4)
C25 C26 C27 120.7(5)
C25 C26 H26 119.7
C27 C26 H26 119.7
C28 C27 C26 119.7(5)
C28 C27 H27 120.1
C26 C27 H27 120.1
C29 C28 C27 120.1(5)
C29 C28 H28 120.0
C27 C28 H28 120.0
C28 C29 C30 120.8(5)
C28 C29 H29 119.6
C30 C29 H29 119.6
C25 C30 C29 120.2(5)
C25 C30 H30 119.9
C29 C30 H30 119.9
C17 C31 C32 113.3(4)
C17 C31 H31A 108.9
C32 C31 H31A 108.9
C17 C31 H31B 108.9
C32 C31 H31B 108.9
H31A C31 H31B 107.7
C37 C32 C33 118.2(5)
C37 C32 C31 121.1(5)
C33 C32 C31 120.6(5)
C34 C33 C32 120.3(6)
C34 C33 H33 119.9
C32 C33 H33 119.9
C33 C34 C35 120.9(7)
C33 C34 H34 119.5
C35 C34 H34 119.5
C36 C35 C34 119.1(6)
C36 C35 H35 120.5
C34 C35 H35 120.5
C35 C36 C37 119.8(6)
C35 C36 H36 120.1
C37 C36 H36 120.1
C32 C37 C36 121.6(6)
C32 C37 H37 119.2
C36 C37 H37 119.2

loop_
_geom_bond_atom_site_label_1
_geom_bond_atom_site_label_2
_geom_bond_distance
S1 O1 1.426(4)
S1 O2 1.430(4)
S1 C7 1.734(6)
S1 C8 1.828(5)
N1 C17 1.322(6)
N1 C15 1.380(6)
N2 C17 1.357(6)
N2 C16 1.383(5)
N2 C24 1.465(6)
C1 C4 1.606(12)
C1 H1A 0.9600
C1 H1B 0.9600
C1 H1C 0.9600
C2 C3 1.357(10)
C2 C7 1.409(9)
C2 H2 0.9300
C3 C4 1.308(11)
C3 H3 0.9300
C4 C5 1.415(13)
C5 C6 1.483(12)
C5 H5 0.9300
C6 C7 1.350(9)
C6 H6 0.9300
C8 C15 1.492(6)
C8 C9 1.494(7)
C8 H8 0.9800
C9 C10 1.386(7)
C9 C14 1.390(7)
C10 C11 1.377(8)
C10 H10 0.9300
C11 C12 1.379(10)
C11 H11 0.9300
C12 C13 1.365(9)
C12 H12 0.9300
C13 C14 1.389(7)
C13 H13 0.9300
C14 H14 0.9300
C15 C16 1.363(6)
C16 C18 1.477(6)
C17 C31 1.490(6)
C18 C23 1.377(6)
C18 C19 1.387(7)
C19 C20 1.380(7)
C19 H19 0.9300
C20 C21 1.353(7)
C20 H20 0.9300
C21 C22 1.371(8)
C21 H21 0.9300
C22 C23 1.381(7)
C22 H22 0.9300
C23 H23 0.9300
C24 C25 1.510(7)
C24 H24A 0.9700
C24 H24B 0.9700
C25 C26 1.367(6)
C25 C30 1.375(6)
C26 C27 1.389(7)
C26 H26 0.9300
C27 C28 1.354(8)
C27 H27 0.9300
C28 C29 1.346(7)
C28 H28 0.9300
C29 C30 1.377(7)
C29 H29 0.9300
C30 H30 0.9300
C31 C32 1.508(7)
C31 H31A 0.9700
C31 H31B 0.9700
C32 C37 1.369(7)
C32 C33 1.376(7)
C33 C34 1.373(9)
C33 H33 0.9300
C34 C35 1.377(10)
C34 H34 0.9300
C35 C36 1.361(10)
C35 H35 0.9300
C36 C37 1.379(8)
C36 H36 0.9300
C37 H37 0.9300
